data_2000074
loop_
_publ_author_name
'Einhorn, Cathy'
'Durif, Andr\'e'
'Averbuch, Marie-Th\'er\`ese'
'Einhorn, Jacques'

_publ_section_title
;
 Solid-State Isomerization of Atropodiastereomers: Effective Diastereoselection
 through Polymorphic Transformations
;
_journal_issue 10
_journal_name_full
;
 Angewandte Chemie, International Edition in English
;
_journal_page_first 1926
_journal_page_last 1929
_journal_paper_doi 10.1002/1521-3773(20010518)40:10<1926::AID-ANIE1926>3.0.CO;2-3
_journal_volume 40
_journal_year 2001
_chemical_formula_sum 'C26 H19 N O4'
_chemical_melting_point 543.15
_space_group_IT_number 14
_symmetry_cell_setting monoclinic
_symmetry_space_group_name_Hall '-P 2yn'
_symmetry_space_group_name_H-M 'P 1 21/n 1'
_cell_angle_alpha 90
_cell_angle_beta 90.98(2)
_cell_angle_gamma 90
_cell_formula_units_Z 2
_cell_length_a 10.948(2)
_cell_length_b 8.269(3)
_cell_length_c 11.165(3)
_cell_volume 1010.609
_exptl_crystal_colour colorless
_exptl_crystal_density_diffrn 1.342
_refine_ls_R_factor_gt 0.065
_refine_ls_wR_factor_gt 0.065
_cod_original_sg_symbol_H-M 'P 21/n'
_cod_original_formula_sum 'C26 H19 N1 O4'
_cod_database_code 2000074

loop_
_symmetry_equiv_pos_site_id
_symmetry_equiv_pos_as_xyz
1 x,y,z
2 1/2-x,1/2+y,1/2-z
3 -x,-y,-z
4 -1/2+x,-1/2-y,-1/2+z

loop_
_atom_site_label
_atom_site_type_symbol
_atom_site_fract_x
_atom_site_fract_y
_atom_site_fract_z
O1 O -0.1852(2) -0.0071(3) 0.7076(1)
O2 O -0.2863(2) -0.2434(2) 1.0637(2)
O3 O -0.02811(9) -0.40357(9) 1.14967(8)
N1 N -0.2583(2) -0.1422(3) 0.8745(2)
C1 C -0.1624(1) -0.0440(1) 0.8042(1)
C2 C -0.2631(2) -0.1311(3) 0.8029(3)
C3 C -0.2922(2) -0.1973(3) 0.9071(2)
C4 C -0.2208(1) -0.1756(1) 1.0020(1)
C5 C -0.10652(9) -0.0896(1) 1.0089(1)
C6 C -0.07459(9) -0.0166(1) 0.8984(1)
C7 C -0.03344(9) -0.0744(1) 1.1122(1)
C8 C -0.0691(1) -0.1465(1) 1.2284(1)
C9 C -0.1060(1) -0.0514(1) 1.3215(1)
C10 C -0.1392(2) -0.1166(2) 1.4284(1)
C11 C -0.1368(1) -0.2804(2) 1.4443(1)
C12 C -0.0990(1) -0.3794(2) 1.3536(1)
C13 C -0.0653(1) -0.3148(1) 1.2459(1)
C14 C -0.0257(2) -0.5747(2) 1.1600(2)
H1 H -0.34520 -0.17800 0.83040
H2 H -0.10870 0.06320 1.30940
H3 H -0.16460 -0.04710 1.49370
H4 H -0.16260 -0.32500 1.51950
H5 H -0.09530 -0.49300 1.36300
H6 H 0.03330 -0.60440 1.22060
H7 H -0.10400 -0.61200 1.18740
H8 H -0.00660 -0.62380 1.08580
C6B* C 0.07459(9) 0.0166(1) 1.1016(1)
C1B* C 0.1624(1) 0.0440(1) 1.1958(1)
O1B* O 0.1852(2) 0.0071(3) 1.2924(1)
N1B* N 0.2583(2) 0.1422(3) 1.1255(2)
C2B* C 0.2631(2) 0.1311(3) 1.1971(3)
C3B* C 0.2922(2) 0.1973(3) 1.0929(2)
C4B* C 0.2208(1) 0.1756(1) 0.9980(1)
O2B* O 0.2863(2) 0.2434(2) 0.9363(2)
H1B* H 0.34520 0.17800 1.16960
C5B* C 0.10652(9) 0.0896(1) 0.9911(1)
C7B* C 0.03344(9) 0.0744(1) 0.8878(1)
C8B* C 0.0691(1) 0.1465(1) 0.7716(1)
C9B* C 0.1060(1) 0.0514(1) 0.6785(1)
C10B* C 0.1392(2) 0.1166(2) 0.5716(1)
C11B* C 0.1368(1) 0.2804(2) 0.5557(1)
C12B* C 0.0990(1) 0.3794(2) 0.6464(1)
C13B* C 0.0653(1) 0.3148(1) 0.7541(1)
O3B* O 0.02811(9) 0.40357(9) 0.85033(8)
C14B* C 0.0257(2) 0.5747(2) 0.8400(2)
H6B* H -0.03330 0.60440 0.77940
H7B* H 0.10400 0.61200 0.81260
H8B* H 0.00660 0.62380 0.91420
H5B* H 0.09530 0.49300 0.63700
H4B* H 0.16260 0.32500 0.48050
H3B* H 0.16460 0.04710 0.50630
H2B* H 0.10870 -0.06320 0.69060

loop_
_atom_type_symbol
_atom_type_radius_bond
C 0.56
H 0.23
N 0.61
O 0.68
